data_4108848
loop_
_publ_author_name
'Daniel P. Harrison'
'Kevin D. Welch'
'Adam C. Nichols-Nielander'
'Michal Sabat'
'William H. Myers'
'W. Dean Harman'

_publ_section_title
;
 Efficient Synthesis of an \h2-Pyridine Complex and a Preliminary
 Investigation of the Bound Heterocycle's Reactivity
;
_journal_name_full 'Journal of the American Chemical Society'
_journal_page_first 16844
_journal_page_last 16845
_journal_paper_doi 10.1021/ja807521d
_journal_volume 130
_journal_year 2008
_chemical_formula_sum 'C20 H27 B F3 N8 O5 P S W'
_chemical_formula_weight 774.19
_chemical_name_systematic
; 
 ? 
;
_space_group_IT_number 19
_symmetry_cell_setting orthorhombic
_symmetry_space_group_name_Hall 'P 2ac 2ab'
_symmetry_space_group_name_H-M 'P 21 21 21'
_atom_sites_solution_hydrogens geom
_atom_sites_solution_primary direct
_atom_sites_solution_secondary difmap
_audit_creation_method SHELXL-97
_cell_angle_alpha 90.00
_cell_angle_beta 90.00
_cell_angle_gamma 90.00
_cell_formula_units_Z 4
_cell_length_a 7.6919(3)
_cell_length_b 18.7778(7)
_cell_length_c 19.2958(7)
_cell_measurement_reflns_used 9658
_cell_measurement_temperature 293(2)
_cell_measurement_theta_max 32.203
_cell_measurement_theta_min 2.373
_cell_volume 2787.03(18)
_computing_cell_refinement 'Bruker SMART'
_computing_data_collection 'Bruker SMART'
_computing_data_reduction 'Bruker SAINT'
_computing_molecular_graphics 'Bruker SHELXTL'
_computing_publication_material 'Bruker SHELXTL'
_computing_structure_refinement 'SHELXL-97 (Sheldrick, 1997)'
_computing_structure_solution 'SHELXS-97 (Sheldrick, 1990)'
_diffrn_ambient_temperature 293(2)
_diffrn_measured_fraction_theta_full 0.998
_diffrn_measured_fraction_theta_max 0.998
_diffrn_measurement_device_type 'CCD area detector'
_diffrn_measurement_method 'phi and omega scans'
_diffrn_radiation_monochromator graphite
_diffrn_radiation_source 'fine-focus sealed tube'
_diffrn_radiation_type MoK\a
_diffrn_radiation_wavelength 0.71073
_diffrn_reflns_av_R_equivalents 0.0360
_diffrn_reflns_av_sigmaI/netI 0.0448
_diffrn_reflns_limit_h_max 11
_diffrn_reflns_limit_h_min -11
_diffrn_reflns_limit_k_max 28
_diffrn_reflns_limit_k_min -28
_diffrn_reflns_limit_l_max 29
_diffrn_reflns_limit_l_min -29
_diffrn_reflns_number 37270
_diffrn_reflns_theta_full 32.51
_diffrn_reflns_theta_max 32.51
_diffrn_reflns_theta_min 2.17
_exptl_absorpt_coefficient_mu 4.344
_exptl_absorpt_correction_T_max 0.801926
_exptl_absorpt_correction_T_min 0.582882
_exptl_absorpt_correction_type empirical
_exptl_absorpt_process_details 'Bruker SADABS  '
_exptl_crystal_colour orange
_exptl_crystal_density_diffrn 1.845
_exptl_crystal_density_meas ?
_exptl_crystal_description block
_exptl_crystal_F_000 1520
_exptl_crystal_size_max 0.32
_exptl_crystal_size_mid 0.27
_exptl_crystal_size_min 0.22
_refine_diff_density_max 2.801
_refine_diff_density_min -0.561
_refine_diff_density_rms 0.108
_refine_ls_abs_structure_details 'Flack H D (1983), Acta Cryst. A39, 876-881'
_refine_ls_abs_structure_Flack -0.001(6)
_refine_ls_extinction_coef none
_refine_ls_extinction_method none
_refine_ls_goodness_of_fit_ref 0.861
_refine_ls_hydrogen_treatment mixed
_refine_ls_matrix_type full
_refine_ls_number_parameters 377
_refine_ls_number_reflns 10053
_refine_ls_number_restraints 0
_refine_ls_restrained_S_all 0.861
_refine_ls_R_factor_all 0.0402
_refine_ls_R_factor_gt 0.0330
_refine_ls_shift/su_max 0.002
_refine_ls_shift/su_mean 0.000
_refine_ls_structure_factor_coef Fsqd
_refine_ls_weighting_details 'calc w=1/[\s^2^(Fo^2^)+(0.0345P)^2^+0.0000P] where P=(Fo^2^+2Fc^2^)/3'
_refine_ls_weighting_scheme calc
_refine_ls_wR_factor_gt 0.0640
_refine_ls_wR_factor_ref 0.0657
_reflns_number_gt 8513
_reflns_number_total 10053
_reflns_threshold_expression >2sigma(I)
_cod_data_source_file ja807521d_si_003.cif
_cod_data_source_block c20h27bf3n8o5psw
_cod_depositor_comments
;
The following automatic conversions were performed:

'_exptl_crystal_density_meas' value 'npt measured' was changed to '?'
- the value is perceived as not measured.

Automatic conversion script
Id: cif_fix_values 3008 2015-01-20 13:52:24Z robertas 
;
_cod_database_code 4108848

loop_
_symmetry_equiv_pos_as_xyz
'x, y, z'
'-x+1/2, -y, z+1/2'
'-x, y+1/2, -z+1/2'
'x+1/2, -y+1/2, -z'

loop_
_atom_site_label
_atom_site_type_symbol
_atom_site_fract_x
_atom_site_fract_y
_atom_site_fract_z
_atom_site_U_iso_or_equiv
_atom_site_adp_type
_atom_site_occupancy
_atom_site_symmetry_multiplicity
_atom_site_calc_flag
_atom_site_refinement_flags
W W 0.011804(16) 0.241305(6) 0.727004(6) 0.03375(4) Uani 1 1 d .
P1 P 0.13759(15) 0.32198(6) 0.63402(6) 0.0473(3) Uani 1 1 d .
S1 S 0.5999(2) 0.51127(7) 0.57258(8) 0.0749(4) Uani 1 1 d .
F1 F 0.9059(5) 0.5542(3) 0.6047(2) 0.1385(16) Uani 1 1 d .
F2 F 0.8396(8) 0.5584(5) 0.4973(2) 0.207(3) Uani 1 1 d .
F3 F 0.7402(7) 0.6343(2) 0.5672(3) 0.158(2) Uani 1 1 d .
O1 O -0.3242(6) 0.0299(3) 0.7148(2) 0.1129(16) Uani 1 1 d .
O2 O -0.2978(4) 0.20629(18) 0.64044(17) 0.0644(9) Uani 1 1 d .
O3 O 0.5507(7) 0.5370(3) 0.64308(19) 0.140(2) Uani 1 1 d .
O4 O 0.6612(6) 0.4422(2) 0.5705(3) 0.1181(17) Uani 1 1 d .
O5 O 0.4805(5) 0.53000(18) 0.51991(17) 0.0798(10) Uani 1 1 d .
N1 N -0.0900(5) 0.07393(17) 0.66023(18) 0.0508(8) Uani 1 1 d .
N2 N -0.1015(4) 0.34217(15) 0.75871(15) 0.0365(6) Uani 1 1 d .
N3 N -0.0695(4) 0.37029(15) 0.82299(16) 0.0392(7) Uani 1 1 d .
N4 N 0.2411(4) 0.27279(18) 0.79152(15) 0.0410(7) Uani 1 1 d .
N5 N 0.2149(4) 0.31116(17) 0.85066(16) 0.0403(7) Uani 1 1 d .
N6 N -0.1028(4) 0.21387(16) 0.82875(15) 0.0385(6) Uani 1 1 d .
N7 N -0.0670(4) 0.25526(16) 0.88542(14) 0.0389(6) Uani 1 1 d .
N8 N -0.1726(4) 0.22102(17) 0.67565(17) 0.0443(7) Uani 1 1 d .
C2 C -0.0016(7) 0.09439(19) 0.5996(2) 0.0559(10) Uani 1 1 d .
H2 H -0.0385 0.0776 0.5567 0.067 Uiso 1 1 calc R
C3 C 0.1352(6) 0.1378(2) 0.6037(2) 0.0578(11) Uani 1 1 d .
H3 H 0.1954 0.1490 0.5633 0.069 Uiso 1 1 calc R
C4 C 0.1938(5) 0.1684(2) 0.6692(2) 0.0489(10) Uani 1 1 d .
C5 C 0.1337(6) 0.1294(2) 0.7295(2) 0.0493(9) Uani 1 1 d .
C6 C -0.0127(6) 0.08847(18) 0.7222(2) 0.0513(9) Uani 1 1 d .
H6 H -0.0624 0.0694 0.7620 0.062 Uiso 1 1 calc R
C7 C -0.2553(7) 0.0418(3) 0.6608(3) 0.0701(14) Uani 1 1 d .
C8 C -0.3375(8) 0.0287(3) 0.5917(3) 0.0856(17) Uani 1 1 d .
H8A H -0.4474 0.0053 0.5980 0.128 Uiso 1 1 calc R
H8B H -0.2627 -0.0010 0.5642 0.128 Uiso 1 1 calc R
H8C H -0.3553 0.0733 0.5684 0.128 Uiso 1 1 calc R
C9 C -0.1661(5) 0.4290(2) 0.8301(2) 0.0478(9) Uani 1 1 d .
H9 H -0.1686 0.4578 0.8694 0.057 Uiso 1 1 calc R
C10 C -0.2599(5) 0.4406(2) 0.7717(2) 0.0512(9) Uani 1 1 d .
H10 H -0.3364 0.4778 0.7627 0.061 Uiso 1 1 calc R
C11 C -0.2168(5) 0.38512(19) 0.7289(2) 0.0439(8) Uani 1 1 d .
H11 H -0.2623 0.3784 0.6847 0.053 Uiso 1 1 calc R
C12 C 0.3689(5) 0.3271(2) 0.8787(2) 0.0485(9) Uani 1 1 d .
H12 H 0.3853 0.3532 0.9192 0.058 Uiso 1 1 calc R
C13 C 0.4964(5) 0.2996(2) 0.8393(2) 0.0544(9) Uani 1 1 d .
H13 H 0.6155 0.3027 0.8470 0.065 Uiso 1 1 calc R
C14 C 0.4130(5) 0.2658(2) 0.7851(2) 0.0506(9) Uani 1 1 d .
H14 H 0.4686 0.2417 0.7493 0.061 Uiso 1 1 calc R
C15 C -0.1518(5) 0.2294(2) 0.94068(19) 0.0490(9) Uani 1 1 d .
H15 H -0.1485 0.2487 0.9850 0.059 Uiso 1 1 calc R
C16 C -0.2429(6) 0.1707(3) 0.9219(2) 0.0567(11) Uani 1 1 d .
H16 H -0.3109 0.1419 0.9502 0.068 Uiso 1 1 calc R
C17 C -0.2130(5) 0.1628(2) 0.8516(2) 0.0474(9) Uani 1 1 d .
H17 H -0.2618 0.1275 0.8239 0.057 Uiso 1 1 calc R
C18 C -0.0004(8) 0.3236(3) 0.5581(2) 0.0912(16) Uani 1 1 d .
H18A H -0.0929 0.3572 0.5650 0.137 Uiso 1 1 calc R
H18B H -0.0485 0.2771 0.5505 0.137 Uiso 1 1 calc R
H18C H 0.0670 0.3375 0.5184 0.137 Uiso 1 1 calc R
C19 C 0.3518(6) 0.3043(3) 0.5967(3) 0.0771(16) Uani 1 1 d .
H19A H 0.3796 0.3407 0.5636 0.116 Uiso 1 1 calc R
H19B H 0.3507 0.2588 0.5740 0.116 Uiso 1 1 calc R
H19C H 0.4375 0.3041 0.6328 0.116 Uiso 1 1 calc R
C20 C 0.1649(8) 0.4144(3) 0.6596(4) 0.102(2) Uani 1 1 d .
H20A H 0.2184 0.4405 0.6225 0.152 Uiso 1 1 calc R
H20B H 0.2373 0.4169 0.7000 0.152 Uiso 1 1 calc R
H20C H 0.0533 0.4348 0.6698 0.152 Uiso 1 1 calc R
C21 C 0.7799(9) 0.5663(4) 0.5591(4) 0.0924(19) Uani 1 1 d .
B1 B 0.0299(6) 0.3267(2) 0.8774(2) 0.0414(9) Uani 1 1 d .
H1B H 0.033(5) 0.3552(17) 0.9268(17) 0.038(9) Uiso 1 1 d .
H4 H 0.327(5) 0.183(2) 0.676(2) 0.053(12) Uiso 1 1 d .
H5 H 0.210(5) 0.126(2) 0.768(2) 0.047(11) Uiso 1 1 d .

loop_
_atom_site_aniso_label
_atom_site_aniso_U_11
_atom_site_aniso_U_22
_atom_site_aniso_U_33
_atom_site_aniso_U_23
_atom_site_aniso_U_13
_atom_site_aniso_U_12
W 0.03340(6) 0.03228(6) 0.03557(6) -0.00047(5) -0.00003(6) 0.00293(6)
P1 0.0490(6) 0.0463(6) 0.0467(6) 0.0053(5) 0.0091(5) 0.0019(5)
S1 0.0755(9) 0.0589(8) 0.0902(10) 0.0114(7) -0.0249(7) -0.0018(6)
F1 0.098(3) 0.157(4) 0.160(4) 0.007(3) -0.065(3) -0.023(3)
F2 0.148(5) 0.367(10) 0.107(4) 0.006(4) 0.044(3) -0.034(6)
F3 0.196(5) 0.071(3) 0.207(5) 0.013(3) -0.051(4) -0.030(3)
O1 0.116(3) 0.144(4) 0.079(3) 0.015(3) 0.006(3) -0.060(3)
O2 0.0522(17) 0.066(2) 0.075(2) -0.0093(18) -0.0259(16) -0.0023(16)
O3 0.145(4) 0.218(6) 0.059(2) 0.009(3) 0.011(3) 0.037(5)
O4 0.132(4) 0.051(2) 0.171(4) 0.014(3) -0.060(4) 0.009(2)
O5 0.080(2) 0.079(2) 0.080(2) -0.0141(16) -0.028(2) 0.025(2)
N1 0.065(2) 0.0338(17) 0.054(2) -0.0031(15) 0.0018(17) 0.0017(15)
N2 0.0352(15) 0.0333(15) 0.0410(17) -0.0017(12) 0.0043(12) 0.0026(11)
N3 0.0369(15) 0.0344(15) 0.0463(17) -0.0037(13) 0.0044(14) -0.0032(12)
N4 0.0327(14) 0.0472(18) 0.0433(16) -0.0019(14) -0.0007(12) 0.0010(13)
N5 0.0335(15) 0.0447(18) 0.0428(17) -0.0007(14) -0.0045(13) -0.0018(13)
N6 0.0421(16) 0.0365(15) 0.0370(15) 0.0022(13) 0.0001(13) 0.0014(12)
N7 0.0413(14) 0.0434(17) 0.0321(13) 0.0016(12) 0.0037(10) 0.0005(13)
N8 0.0483(18) 0.0380(17) 0.0466(17) -0.0033(15) -0.0070(15) 0.0044(14)
C2 0.077(3) 0.0421(19) 0.049(2) -0.0082(15) -0.002(3) 0.006(3)
C3 0.070(3) 0.047(3) 0.056(3) -0.005(2) 0.013(2) 0.008(2)
C4 0.047(2) 0.047(2) 0.053(3) -0.0072(19) 0.0036(19) 0.0090(18)
C5 0.058(2) 0.0354(19) 0.054(2) -0.002(2) -0.003(2) 0.0136(17)
C6 0.066(2) 0.0367(16) 0.051(2) -0.0009(15) 0.005(3) 0.010(2)
C7 0.082(4) 0.053(3) 0.075(3) -0.003(3) -0.003(3) -0.012(3)
C8 0.097(5) 0.079(4) 0.081(4) -0.019(3) -0.010(3) -0.014(3)
C9 0.051(2) 0.035(2) 0.057(3) -0.0088(18) 0.0108(19) -0.0027(17)
C10 0.049(2) 0.0365(19) 0.068(3) 0.004(2) 0.008(2) 0.0092(15)
C11 0.0411(18) 0.0402(19) 0.050(2) 0.0066(19) 0.002(2) 0.0031(14)
C12 0.043(2) 0.055(2) 0.048(2) 0.0054(19) -0.0110(18) -0.0094(18)
C13 0.0327(18) 0.061(2) 0.070(2) 0.0092(18) -0.007(2) -0.003(2)
C14 0.0347(17) 0.062(3) 0.056(2) 0.001(2) 0.0038(15) 0.0046(17)
C15 0.053(2) 0.054(2) 0.0396(19) 0.0076(18) 0.0068(17) -0.0018(19)
C16 0.056(3) 0.060(3) 0.053(3) 0.016(2) 0.013(2) -0.008(2)
C17 0.041(2) 0.041(2) 0.060(3) 0.0049(18) 0.0036(19) -0.0059(17)
C18 0.085(4) 0.125(4) 0.063(3) 0.033(3) -0.006(4) -0.003(5)
C19 0.064(3) 0.080(4) 0.087(4) 0.013(3) 0.037(3) 0.003(3)
C20 0.117(5) 0.053(3) 0.135(5) -0.012(3) 0.066(5) -0.028(3)
C21 0.097(5) 0.101(5) 0.080(4) 0.012(4) -0.008(4) -0.011(4)
B1 0.041(2) 0.045(2) 0.038(2) -0.0031(16) 0.0002(18) -0.0033(19)

loop_
_atom_type_symbol
_atom_type_description
_atom_type_scat_dispersion_real
_atom_type_scat_dispersion_imag
_atom_type_scat_source
C C 0.0033 0.0016 'International Tables Vol C Tables 4.2.6.8 and 6.1.1.4'
H H 0.0000 0.0000 'International Tables Vol C Tables 4.2.6.8 and 6.1.1.4'
B B 0.0013 0.0007 'International Tables Vol C Tables 4.2.6.8 and 6.1.1.4'
N N 0.0061 0.0033 'International Tables Vol C Tables 4.2.6.8 and 6.1.1.4'
O O 0.0106 0.0060 'International Tables Vol C Tables 4.2.6.8 and 6.1.1.4'
F F 0.0171 0.0103 'International Tables Vol C Tables 4.2.6.8 and 6.1.1.4'
P P 0.1023 0.0942 'International Tables Vol C Tables 4.2.6.8 and 6.1.1.4'
S S 0.1246 0.1234 'International Tables Vol C Tables 4.2.6.8 and 6.1.1.4'
W W -0.8490 6.8722 'International Tables Vol C Tables 4.2.6.8 and 6.1.1.4'

loop_
_geom_angle_atom_site_label_1
_geom_angle_atom_site_label_2
_geom_angle_atom_site_label_3
_geom_angle
N8 W N2 91.36(13)
N8 W N6 97.31(13)
N2 W N6 78.07(11)
N8 W N4 177.08(13)
N2 W N4 85.94(11)
N6 W N4 83.22(10)
N8 W C4 95.15(16)
N2 W C4 156.66(14)
N6 W C4 123.03(14)
N4 W C4 86.93(14)
N8 W C5 98.15(15)
N2 W C5 162.43(15)
N6 W C5 86.05(14)
N4 W C5 84.74(15)
C4 W C5 37.11(16)
N8 W P1 92.18(11)
N2 W P1 80.32(8)
N6 W P1 156.55(8)
N4 W P1 86.28(8)
C4 W P1 77.06(12)
C5 W P1 113.84(12)
C20 P1 C18 105.7(3)
C20 P1 C19 100.2(3)
C18 P1 C19 102.3(3)
C20 P1 W 115.0(2)
C18 P1 W 111.03(18)
C19 P1 W 120.87(18)
O4 S1 O5 115.7(2)
O4 S1 O3 114.6(3)
O5 S1 O3 114.2(3)
O4 S1 C21 106.3(3)
O5 S1 C21 105.1(3)
O3 S1 C21 98.4(3)
C6 N1 C2 117.6(4)
C6 N1 C7 118.2(4)
C2 N1 C7 124.1(4)
C11 N2 N3 106.2(3)
C11 N2 W 132.4(3)
N3 N2 W 121.2(2)
C9 N3 N2 108.1(3)
C9 N3 B1 130.3(3)
N2 N3 B1 120.2(3)
C14 N4 N5 106.0(3)
C14 N4 W 134.7(3)
N5 N4 W 119.2(2)
C12 N5 N4 109.0(3)
C12 N5 B1 129.8(3)
N4 N5 B1 121.1(3)
C17 N6 N7 105.6(3)
C17 N6 W 134.7(3)
N7 N6 W 119.8(2)
C15 N7 N6 109.4(3)
C15 N7 B1 129.0(3)
N6 N7 B1 120.7(3)
O2 N8 W 179.2(3)
C3 C2 N1 120.0(4)
C2 C3 C4 122.3(4)
C5 C4 C3 113.5(4)
C5 C4 W 73.2(2)
C3 C4 W 118.4(3)
C6 C5 C4 117.5(4)
C6 C5 W 100.1(2)
C4 C5 W 69.7(2)
N1 C6 C5 124.2(4)
O1 C7 N1 119.3(5)
O1 C7 C8 124.1(5)
N1 C7 C8 116.4(5)
N3 C9 C10 110.0(4)
C9 C10 C11 104.5(4)
N2 C11 C10 111.2(4)
N5 C12 C13 109.4(4)
C12 C13 C14 105.5(4)
N4 C14 C13 110.1(4)
N7 C15 C16 109.5(4)
C15 C16 C17 105.3(4)
N6 C17 C16 110.3(4)
F2 C21 F1 109.5(7)
F2 C21 F3 107.7(7)
F1 C21 F3 104.8(6)
F2 C21 S1 110.6(6)
F1 C21 S1 112.3(5)
F3 C21 S1 111.8(5)
N7 B1 N5 108.4(3)
N7 B1 N3 107.0(3)
N5 B1 N3 109.4(3)

loop_
_geom_bond_atom_site_label_1
_geom_bond_atom_site_label_2
_geom_bond_distance
W N8 1.772(3)
W N2 2.173(3)
W N6 2.213(3)
W N4 2.238(3)
W C4 2.254(4)
W C5 2.301(4)
W P1 2.5398(11)
P1 C20 1.817(5)
P1 C18 1.809(5)
P1 C19 1.829(5)
S1 O4 1.380(4)
S1 O5 1.414(3)
S1 O3 1.492(4)
S1 C21 1.747(7)
F1 C21 1.329(7)
F2 C21 1.287(8)
F3 C21 1.321(8)
O1 C7 1.191(6)
O2 N8 1.210(4)
N1 C6 1.362(5)
N1 C2 1.406(5)
N1 C7 1.407(6)
N2 C11 1.330(4)
N2 N3 1.370(4)
N3 C9 1.338(5)
N3 B1 1.535(5)
N4 C14 1.335(4)
N4 N5 1.364(4)
N5 C12 1.337(5)
N5 B1 1.542(5)
N6 C17 1.354(5)
N6 N7 1.369(4)
N7 C15 1.341(4)
N7 B1 1.542(5)
C2 C3 1.333(6)
C3 C4 1.460(6)
C4 C5 1.450(6)
C5 C6 1.371(6)
C7 C8 1.497(7)
C9 C10 1.356(6)
C10 C11 1.370(6)
C12 C13 1.344(6)
C13 C14 1.382(5)
C15 C16 1.355(6)
C16 C17 1.384(6)
